data_9008306
loop_
_publ_author_name
'Hesse, K. F.'
'Kuppers, H.'
'Suess, E.'

_publ_section_title
;
 Refinement of the structure of ikaite, CaCO3*6(H2O)
;
_journal_name_full 'Zeitschrift fur Kristallographie'
_journal_page_first 227
_journal_page_last 231
_journal_volume 163
_journal_year 1983
_chemical_compound_source 'Bransfield Strait, Antarctica'
_chemical_formula_sum 'C H12 Ca O9'
_chemical_name_mineral Ikaite
_space_group_IT_number 15
_symmetry_space_group_name_Hall '-C 2yc'
_symmetry_space_group_name_H-M 'C 1 2/c 1'
_cell_angle_alpha 90
_cell_angle_beta 110.53
_cell_angle_gamma 90
_cell_length_a 8.792
_cell_length_b 8.310
_cell_length_c 11.021
_cell_formula_units_Z 4
_cell_volume 754.071
_database_code_amcsd 0010853
_exptl_crystal_density_diffrn 1.834
_cod_original_formula_sum 'Ca C O9 H12'
_cod_database_code 9008306

loop_
_space_group_symop_operation_xyz
x,y,z
1/2+x,1/2+y,z
x,-y,1/2+z
1/2+x,1/2-y,1/2+z
-x,y,1/2-z
1/2-x,1/2+y,1/2-z
-x,-y,-z
1/2-x,1/2-y,-z

loop_
_atom_site_aniso_label
_atom_site_aniso_U_11
_atom_site_aniso_U_22
_atom_site_aniso_U_33
_atom_site_aniso_U_12
_atom_site_aniso_U_13
_atom_site_aniso_U_23
Ca 0.01480 0.01010 0.01270 0.00000 0.00510 0.00000
C 0.01090 0.01200 0.01710 0.00000 0.00310 0.00000
O1 0.02130 0.00960 0.03250 0.00000 0.00480 0.00000
O2 0.01970 0.01600 0.01620 -0.00110 0.00870 -0.00100
O3 0.02780 0.01960 0.01720 -0.00440 0.01020 -0.00100
O4 0.02020 0.01790 0.01720 -0.00090 0.00630 -0.00080
O5 0.01770 0.01400 0.02040 0.00010 0.00740 0.00100

loop_
_atom_site_label
_atom_site_fract_x
_atom_site_fract_y
_atom_site_fract_z
_atom_site_U_iso_or_equiv
Ca 0.50000 0.64720 0.25000 ?
C 0.50000 0.30550 0.25000 ?
O1 0.50000 0.15150 0.25000 ?
O2 0.52620 0.38520 0.15880 ?
O3 0.61460 0.72220 0.09130 ?
O4 0.78720 0.55810 0.38290 ?
O5 0.67070 0.88490 0.35890 ?
H1 0.57950 0.68970 0.01580 0.04040
H2 0.63740 0.80630 0.09050 0.05660
H3 0.85300 0.59590 0.35740 0.03920
H4 0.81050 0.58480 0.45800 0.03300
H5 0.76280 0.88380 0.35670 0.03040
H6 0.63240 0.96680 0.34220 0.04110

loop_
_cod_related_entry_id
_cod_related_entry_database
_cod_related_entry_code
1 AMCSD 0010853
